data_4310712
loop_
_publ_author_name
'Hong Zhao'
'Zhi-Rong Qu'
'Qiong Ye'
'Xi-Sen Wang'
'Jing Zhang'
'Ren-Gen Xiong'
'Xiao-Zeng You'

_publ_contact_author_address
;
Prof. Xiao-Zeng You
Coordination Chemistry Institue
Nanjing University, Nanjing
210093, P. R. China
;
_publ_contact_author_email xiongrg@netra.nju.edu.cn
_publ_contact_author_fax 86-25-3317761
_publ_contact_author_name 'Prof.Ren-Gen Xiong'
_publ_contact_author_phone 86-25-3594724
_publ_section_title
;
 An Unusual Mixed-Valence Cu(I)-Cu(II) 3-D Framework
;
_journal_name_full 'Inorganic Chemistry'
_journal_page_first 1813
_journal_page_last 1815
_journal_paper_doi 10.1021/ic034943j
_journal_volume 43
_journal_year 2004
_chemical_formula_sum 'C64 H52 Cu5 N8 O18'
_chemical_formula_weight 1538.84
_chemical_name_systematic
; 
 ? 
;
_space_group_IT_number 70
_symmetry_cell_setting orthorhombic
_symmetry_space_group_name_Hall '-F 2uv 2vw'
_symmetry_space_group_name_H-M 'F d d d :2'
_atom_sites_solution_hydrogens geom
_atom_sites_solution_primary direct
_atom_sites_solution_secondary difmap
_audit_creation_method SHELXL-97
_cell_angle_alpha 90.00
_cell_angle_beta 90.00
_cell_angle_gamma 90.00
_cell_formula_units_Z 8
_cell_length_a 15.913(2)
_cell_length_b 21.616(4)
_cell_length_c 42.739(10)
_cell_measurement_temperature 293(2)
_cell_volume 14701(5)
_computing_structure_refinement 'SHELXL-97 (Sheldrick, 1997)'
_computing_structure_solution 'SHELXS-97 (Sheldrick, 1990)'
_diffrn_ambient_temperature 293(2)
_diffrn_measured_fraction_theta_full 0.996
_diffrn_measured_fraction_theta_max 0.996
_diffrn_radiation_monochromator graphite
_diffrn_radiation_source 'fine-focus sealed tube'
_diffrn_radiation_type MoK\a
_diffrn_radiation_wavelength 0.71073
_diffrn_reflns_av_R_equivalents 0.0773
_diffrn_reflns_av_sigmaI/netI 0.1596
_diffrn_reflns_limit_h_max 18
_diffrn_reflns_limit_h_min -1
_diffrn_reflns_limit_k_max 25
_diffrn_reflns_limit_k_min -1
_diffrn_reflns_limit_l_max 50
_diffrn_reflns_limit_l_min -1
_diffrn_reflns_number 3797
_diffrn_reflns_theta_full 25.00
_diffrn_reflns_theta_max 25.00
_diffrn_reflns_theta_min 1.91
_exptl_absorpt_coefficient_mu 1.492
_exptl_crystal_density_diffrn 1.390
_exptl_crystal_density_method 'not measured'
_exptl_crystal_F_000 6248
_refine_diff_density_max 0.679
_refine_diff_density_min -0.814
_refine_diff_density_rms 0.148
_refine_ls_extinction_method none
_refine_ls_goodness_of_fit_ref 0.993
_refine_ls_hydrogen_treatment mixed
_refine_ls_matrix_type full
_refine_ls_number_parameters 215
_refine_ls_number_reflns 3229
_refine_ls_number_restraints 0
_refine_ls_restrained_S_all 0.993
_refine_ls_R_factor_all 0.2032
_refine_ls_R_factor_gt 0.0892
_refine_ls_shift/su_max 0.085
_refine_ls_shift/su_mean 0.011
_refine_ls_structure_factor_coef Fsqd
_refine_ls_weighting_details 'calc w=1/[\s^2^(Fo^2^)+(0.1730P)^2^+0.0000P] where P=(Fo^2^+2Fc^2^)/3'
_refine_ls_weighting_scheme calc
_refine_ls_wR_factor_gt 0.2459
_refine_ls_wR_factor_ref 0.3197
_reflns_number_gt 1475
_reflns_number_total 3229
_reflns_threshold_expression >2sigma(I)
_cod_data_source_file ic034943jsi20030807_040506.cif
_cod_data_source_block 1
_cod_depositor_comments
;
The following automatic conversions were performed:
'_symmetry_cell_setting' value 'Orthorhombic' changed to 'orthorhombic'
according to '/home/saulius/struct/CIF-dictionaries/cif_core.dic'
dictionary named 'cif_core.dic' version 2.4.1 from 2010-06-29.

Automatic conversion script
Id: cif_fix_enum 1527 2010-12-29 10:47:43Z saulius 
;
_cod_original_cell_volume 14702(5)
_cod_original_sg_symbol_H-M 'F d d d'
_cod_database_code 4310712

loop_
_symmetry_equiv_pos_as_xyz
'x, y, z'
'-x+3/4, -y+3/4, z'
'-x+3/4, y, -z+3/4'
'x, -y+3/4, -z+3/4'
'x, y+1/2, z+1/2'
'-x+3/4, -y+5/4, z+1/2'
'-x+3/4, y+1/2, -z+5/4'
'x, -y+5/4, -z+5/4'
'x+1/2, y, z+1/2'
'-x+5/4, -y+3/4, z+1/2'
'-x+5/4, y, -z+5/4'
'x+1/2, -y+3/4, -z+5/4'
'x+1/2, y+1/2, z'
'-x+5/4, -y+5/4, z'
'-x+5/4, y+1/2, -z+3/4'
'x+1/2, -y+5/4, -z+3/4'
'-x, -y, -z'
'x-3/4, y-3/4, -z'
'x-3/4, -y, z-3/4'
'-x, y-3/4, z-3/4'
'-x, -y+1/2, -z+1/2'
'x-3/4, y-1/4, -z+1/2'
'x-3/4, -y+1/2, z-1/4'
'-x, y-1/4, z-1/4'
'-x+1/2, -y, -z+1/2'
'x-1/4, y-3/4, -z+1/2'
'x-1/4, -y, z-1/4'
'-x+1/2, y-3/4, z-1/4'
'-x+1/2, -y+1/2, -z'
'x-1/4, y-1/4, -z'
'x-1/4, -y+1/2, z-3/4'
'-x+1/2, y-1/4, z-3/4'

loop_
_atom_site_label
_atom_site_type_symbol
_atom_site_fract_x
_atom_site_fract_y
_atom_site_fract_z
_atom_site_U_iso_or_equiv
_atom_site_adp_type
_atom_site_occupancy
_atom_site_symmetry_multiplicity
_atom_site_calc_flag
_atom_site_refinement_flags
_atom_site_disorder_assembly
_atom_site_disorder_group
Cu1 Cu 0.46632(6) 0.38585(5) 0.54822(2) 0.0357(3) Uani 1 1 d . . .
Cu2 Cu 0.6250 0.6250 0.6250 0.0760(10) Uani 1 4 d S . .
N1 N 0.5232(6) 0.6038(4) 0.6614(2) 0.086(3) Uani 1 1 d . . .
N2 N 0.5933(4) 0.3714(3) 0.55965(15) 0.0351(18) Uani 1 1 d . . .
O1 O 0.5864(4) 0.5549(3) 0.48517(13) 0.0404(16) Uani 1 1 d . . .
O2 O 0.7268(4) 0.5755(3) 0.48317(14) 0.0484(18) Uani 1 1 d . . .
O3 O 0.3231(4) 0.4356(3) 0.58209(13) 0.0408(16) Uani 1 1 d . . .
O4 O 0.4624(3) 0.4485(3) 0.57908(14) 0.0411(16) Uani 1 1 d . . .
C1 C 0.6639(6) 0.5470(4) 0.49308(18) 0.039(2) Uani 1 1 d . . .
C2 C 0.6843(6) 0.4987(4) 0.5177(2) 0.049(3) Uani 1 1 d . . .
H2A H 0.7403 0.4952 0.5237 0.058 Uiso 1 1 calc R . .
C3 C 0.6315(6) 0.4620(4) 0.53121(19) 0.044(2) Uani 1 1 d . . .
H3A H 0.5749 0.4672 0.5266 0.053 Uiso 1 1 calc R . .
C4 C 0.6538(5) 0.4135(4) 0.55291(18) 0.036(2) Uani 1 1 d . . .
C5 C 0.7324(6) 0.4088(5) 0.5670(2) 0.061(3) Uani 1 1 d . . .
H5A H 0.7728 0.4393 0.5639 0.073 Uiso 1 1 calc R . .
C6 C 0.7490(7) 0.3588(6) 0.5852(3) 0.080(4) Uani 1 1 d . . .
H6A H 0.8017 0.3549 0.5944 0.097 Uiso 1 1 calc R . .
C7 C 0.6907(6) 0.3149(5) 0.5902(3) 0.069(3) Uani 1 1 d . . .
H7A H 0.7029 0.2799 0.6020 0.083 Uiso 1 1 calc R . .
C8 C 0.6137(6) 0.3233(5) 0.5775(2) 0.059(3) Uani 1 1 d . . .
H8A H 0.5726 0.2938 0.5815 0.071 Uiso 1 1 calc R . .
C9 C 0.3899(5) 0.4592(4) 0.58994(18) 0.036(2) Uani 1 1 d . . .
C10 C 0.3852(7) 0.5072(4) 0.6153(2) 0.050(3) Uani 1 1 d . . .
H10A H 0.3328 0.5223 0.6211 0.060 Uiso 1 1 calc R . .
C11 C 0.4539(7) 0.5294(4) 0.6298(2) 0.055(3) Uani 1 1 d . . .
H11A H 0.5061 0.5153 0.6231 0.066 Uiso 1 1 calc R . .
C12 C 0.3839(12) 0.5878(6) 0.6730(3) 0.135(6) Uani 1 1 d . . .
H12A H 0.3337 0.5673 0.6690 0.162 Uiso 1 1 calc R . .
C13 C 0.3886(13) 0.6319(7) 0.6967(3) 0.140(7) Uani 1 1 d . . .
H13A H 0.3412 0.6426 0.7082 0.168 Uiso 1 1 calc R . .
C14 C 0.4518(7) 0.5755(4) 0.6562(2) 0.059(3) Uani 1 1 d . . .
C15 C 0.4646(11) 0.6592(5) 0.7027(3) 0.107(6) Uani 1 1 d . . .
H15A H 0.4723 0.6870 0.7190 0.129 Uiso 1 1 calc R . .
C16 C 0.5204(9) 0.6446(5) 0.6854(3) 0.115(4) Uani 1 1 d . . .
H16A H 0.5709 0.6650 0.6892 0.138 Uiso 1 1 calc R . .
O1W O 0.6675(16) 0.1615(11) 0.6222(8) 0.189(12) Uiso 0.50 1 d P . .

loop_
_atom_site_aniso_label
_atom_site_aniso_U_11
_atom_site_aniso_U_22
_atom_site_aniso_U_33
_atom_site_aniso_U_23
_atom_site_aniso_U_13
_atom_site_aniso_U_12
Cu1 0.0293(5) 0.0327(5) 0.0451(5) -0.0077(5) -0.0016(5) -0.0005(5)
Cu2 0.0439(14) 0.124(3) 0.0598(16) 0.000 0.000 0.000
N1 0.079(6) 0.064(5) 0.116(6) -0.056(5) -0.063(5) 0.038(5)
N2 0.030(4) 0.029(4) 0.046(4) 0.001(3) -0.003(3) -0.002(3)
O1 0.048(3) 0.033(3) 0.041(3) 0.010(3) 0.004(3) -0.005(3)
O2 0.035(3) 0.052(4) 0.058(4) 0.026(3) 0.008(3) -0.003(3)
O3 0.034(3) 0.033(3) 0.055(3) -0.017(3) 0.006(3) -0.001(3)
O4 0.028(3) 0.038(3) 0.057(3) -0.014(3) -0.001(3) -0.006(3)
C1 0.056(5) 0.032(4) 0.029(4) -0.004(4) 0.000(4) 0.012(4)
C2 0.049(5) 0.045(5) 0.051(5) 0.021(5) -0.002(5) -0.001(5)
C3 0.050(5) 0.041(5) 0.041(5) 0.017(4) -0.003(5) -0.009(5)
C4 0.043(5) 0.035(4) 0.031(4) 0.012(4) 0.000(4) 0.003(4)
C5 0.040(6) 0.057(6) 0.087(7) 0.038(5) -0.015(5) -0.012(5)
C6 0.040(5) 0.095(8) 0.106(8) 0.061(7) -0.019(6) -0.019(6)
C7 0.044(6) 0.070(7) 0.094(7) 0.050(6) -0.006(6) -0.007(5)
C8 0.049(6) 0.040(5) 0.088(7) 0.028(5) 0.013(6) -0.004(5)
C9 0.040(5) 0.035(5) 0.032(4) 0.000(4) -0.007(4) 0.004(4)
C10 0.064(6) 0.040(5) 0.046(5) 0.002(5) -0.003(5) -0.004(5)
C11 0.060(6) 0.037(5) 0.069(6) -0.010(5) -0.009(6) 0.005(5)
C12 0.260(18) 0.096(9) 0.050(6) -0.044(6) 0.056(9) -0.088(11)
C13 0.27(2) 0.077(9) 0.070(8) -0.020(7) 0.080(10) -0.041(12)
C14 0.105(8) 0.030(5) 0.043(5) -0.008(4) -0.036(6) 0.008(6)
C15 0.192(16) 0.037(6) 0.093(8) -0.035(6) -0.038(10) -0.007(9)
C16 0.134(10) 0.078(7) 0.131(9) -0.078(6) -0.096(8) 0.057(7)

loop_
_atom_type_symbol
_atom_type_description
_atom_type_scat_dispersion_real
_atom_type_scat_dispersion_imag
_atom_type_scat_source
C C 0.0033 0.0016 'International Tables Vol C Tables 4.2.6.8 and 6.1.1.4'
H H 0.0000 0.0000 'International Tables Vol C Tables 4.2.6.8 and 6.1.1.4'
N N 0.0061 0.0033 'International Tables Vol C Tables 4.2.6.8 and 6.1.1.4'
O O 0.0106 0.0060 'International Tables Vol C Tables 4.2.6.8 and 6.1.1.4'
Cu Cu 0.3201 1.2651 'International Tables Vol C Tables 4.2.6.8 and 6.1.1.4'

loop_
_geom_angle_atom_site_label_1
_geom_angle_atom_site_label_2
_geom_angle_atom_site_label_3
_geom_angle
_geom_angle_site_symmetry_1
_geom_angle_site_symmetry_3
_geom_angle_publ_flag
O2 Cu1 O4 176.5(3) 30_556 . ?
O2 Cu1 O1 88.5(2) 30_556 17_666 ?
O4 Cu1 O1 91.4(2) . 17_666 ?
O2 Cu1 N2 88.7(3) 30_556 . ?
O4 Cu1 N2 88.6(2) . . ?
O1 Cu1 N2 129.4(2) 17_666 . ?
O2 Cu1 O3 90.4(2) 30_556 2 ?
O4 Cu1 O3 91.9(2) . 2 ?
O1 Cu1 O3 139.6(2) 17_666 2 ?
N2 Cu1 O3 91.0(2) . 2 ?
O2 Cu1 Cu1 88.69(18) 30_556 2 ?
O4 Cu1 Cu1 94.66(17) . 2 ?
O1 Cu1 Cu1 72.65(16) 17_666 2 ?
N2 Cu1 Cu1 157.73(19) . 2 ?
O3 Cu1 Cu1 66.94(15) 2 2 ?
N1 Cu2 N1 94.6(4) 14 . ?
N1 Cu2 N1 156.9(4) 14 8 ?
N1 Cu2 N1 90.0(4) . 8 ?
N1 Cu2 N1 90.0(4) 14 11 ?
N1 Cu2 N1 156.9(4) . 11 ?
N1 Cu2 N1 94.6(4) 8 11 ?
C14 N1 C16 113.7(10) . . ?
C14 N1 Cu2 126.4(7) . . ?
C16 N1 Cu2 114.1(8) . . ?
C8 N2 C4 118.3(7) . . ?
C8 N2 Cu1 118.9(6) . . ?
C4 N2 Cu1 122.3(5) . . ?
C1 O1 Cu1 130.0(5) . 17_666 ?
C1 O2 Cu1 120.9(6) . 18_666 ?
C9 O3 Cu1 135.8(5) . 2 ?
C9 O4 Cu1 114.7(5) . . ?
O2 C1 O1 127.7(8) . . ?
O2 C1 C2 113.7(8) . . ?
O1 C1 C2 118.6(8) . . ?
C3 C2 C1 126.3(9) . . ?
C2 C3 C4 124.9(9) . . ?
N2 C4 C5 119.9(7) . . ?
N2 C4 C3 116.7(8) . . ?
C5 C4 C3 123.4(8) . . ?
C6 C5 C4 118.7(9) . . ?
C7 C6 C5 121.2(10) . . ?
C6 C7 C8 117.9(10) . . ?
N2 C8 C7 123.8(9) . . ?
O3 C9 O4 127.9(8) . . ?
O3 C9 C10 116.2(8) . . ?
O4 C9 C10 115.9(8) . . ?
C11 C10 C9 122.6(9) . . ?
C10 C11 C14 124.3(10) . . ?
C14 C12 C13 119.2(15) . . ?
C15 C13 C12 118.6(16) . . ?
N1 C14 C12 121.5(10) . . ?
N1 C14 C11 114.6(10) . . ?
C12 C14 C11 123.9(11) . . ?
C16 C15 C13 115.2(12) . . ?
C15 C16 N1 131.6(14) . . ?
O1W O1W O1W 88.5(9) 11 8_545 ?

loop_
_geom_bond_atom_site_label_1
_geom_bond_atom_site_label_2
_geom_bond_distance
_geom_bond_site_symmetry_2
_geom_bond_publ_flag
Cu1 O2 1.879(6) 30_556 ?
Cu1 O4 1.891(6) . ?
Cu1 O1 2.094(6) 17_666 ?
Cu1 N2 2.103(7) . ?
Cu1 O3 2.207(6) 2 ?
Cu1 Cu1 2.944(2) 2 ?
Cu2 N1 2.290(10) 14 ?
Cu2 N1 2.290(10) . ?
Cu2 N1 2.290(10) 8 ?
Cu2 N1 2.290(10) 11 ?
N1 C14 1.310(14) . ?
N1 C16 1.355(14) . ?
N2 C8 1.330(11) . ?
N2 C4 1.355(11) . ?
O1 C1 1.290(10) . ?
O1 Cu1 2.094(6) 17_666 ?
O2 C1 1.250(10) . ?
O2 Cu1 1.879(6) 18_666 ?
O3 C9 1.228(10) . ?
O3 Cu1 2.207(6) 2 ?
O4 C9 1.264(10) . ?
C1 C2 1.518(11) . ?
C2 C3 1.292(12) . ?
C3 C4 1.444(11) . ?
C4 C5 1.391(12) . ?
C5 C6 1.359(14) . ?
C6 C7 1.344(15) . ?
C7 C8 1.352(14) . ?
C9 C10 1.501(12) . ?
C10 C11 1.346(14) . ?
C11 C14 1.506(13) . ?
C12 C14 1.324(19) . ?
C12 C13 1.392(17) . ?
C13 C15 1.37(2) . ?
C15 C16 1.197(19) . ?
O1W O1W 1.37(5) 11 ?
O1W O1W 1.60(5) 8_545 ?
